data_7025765
loop_
_publ_author_name
'Fortman, George C.'
'Slawin, Alexandra M. Z.'
'Nolan, Steven P.'

_publ_section_title
;
 Flexible cycloalkyl-substituted N-heterocyclic carbenes.
;
_journal_issue 16
_journal_name_full 'Dalton transactions (Cambridge, England : 2003)'
_journal_page_first 3923
_journal_page_last 3930
_journal_paper_doi 10.1039/c003214j
_journal_volume 39
_journal_year 2010
_chemical_formula_moiety 'C56 H102 N4 Pt,C4 H8 O2'
_chemical_formula_sum 'C60 H110 N4 O2 Pt'
_chemical_formula_weight 1114.61
_chemical_name_systematic
;
?
;
_space_group_IT_number 14
_symmetry_cell_setting monoclinic
_symmetry_space_group_name_Hall '-P 2yn'
_symmetry_space_group_name_H-M 'P 1 21/n 1'
_atom_sites_solution_hydrogens geom
_atom_sites_solution_primary direct
_atom_sites_solution_secondary difmap
_audit_creation_method SHELXL-97
_cell_angle_alpha 90.00
_cell_angle_beta 111.436(7)
_cell_angle_gamma 90.00
_cell_formula_units_Z 4
_cell_length_a 17.712(5)
_cell_length_b 15.351(4)
_cell_length_c 23.005(7)
_cell_measurement_reflns_used 12984
_cell_measurement_temperature 93(2)
_cell_measurement_theta_max 28.5113
_cell_measurement_theta_min 2.2775
_cell_volume 5822(3)
_computing_cell_refinement 'CrystalClear (Rigaku Corp., 2004)'
_computing_data_collection 'CrystalClear (Rigaku Corp., 2004)'
_computing_data_reduction 'CrystalClear (Rigaku Corp., 2004)'
_computing_molecular_graphics 'Bruker SHELXTL'
_computing_publication_material 'Bruker SHELXTL'
_computing_structure_refinement 'SHELXL-97 (Sheldrick, 1997)'
_computing_structure_solution 'SHELXS-97 (Sheldrick, 1990)'
_diffrn_ambient_temperature 93(2)
_diffrn_measured_fraction_theta_full 0.995
_diffrn_measured_fraction_theta_max 0.991
_diffrn_measurement_device_type CCD
_diffrn_measurement_method '\w and \f scans'
_diffrn_radiation_monochromator confocal
_diffrn_radiation_source 'rotating anode'
_diffrn_radiation_type MoK\a
_diffrn_radiation_wavelength 0.71073
_diffrn_reflns_av_R_equivalents 0.1599
_diffrn_reflns_av_sigmaI/netI 0.2035
_diffrn_reflns_limit_h_max 20
_diffrn_reflns_limit_h_min -21
_diffrn_reflns_limit_k_max 18
_diffrn_reflns_limit_k_min -17
_diffrn_reflns_limit_l_max 27
_diffrn_reflns_limit_l_min -20
_diffrn_reflns_number 36606
_diffrn_reflns_theta_full 25.00
_diffrn_reflns_theta_max 25.31
_diffrn_reflns_theta_min 2.25
_exptl_absorpt_coefficient_mu 2.453
_exptl_absorpt_correction_T_max 1.0000
_exptl_absorpt_correction_T_min 0.8310
_exptl_absorpt_correction_type multi-scan
_exptl_absorpt_process_details 'Jacobson, R. (1998) Private communication'
_exptl_crystal_colour Colorless
_exptl_crystal_density_diffrn 1.272
_exptl_crystal_density_method 'not measured'
_exptl_crystal_description Platelet
_exptl_crystal_F_000 2368
_exptl_crystal_size_max 0.1000
_exptl_crystal_size_mid 0.1000
_exptl_crystal_size_min 0.0200
_refine_diff_density_max 2.006
_refine_diff_density_min -1.158
_refine_diff_density_rms 0.149
_refine_ls_extinction_method none
_refine_ls_goodness_of_fit_ref 0.927
_refine_ls_hydrogen_treatment constr
_refine_ls_matrix_type full
_refine_ls_number_parameters 607
_refine_ls_number_reflns 10549
_refine_ls_number_restraints 0
_refine_ls_restrained_S_all 0.927
_refine_ls_R_factor_all 0.1321
_refine_ls_R_factor_gt 0.0641
_refine_ls_shift/su_max 0.117
_refine_ls_shift/su_mean 0.006
_refine_ls_structure_factor_coef Fsqd
_refine_ls_weighting_details 'calc w=1/[\s^2^(Fo^2^)+(0.0218P)^2^+0.0000P] where P=(Fo^2^+2Fc^2^)/3'
_refine_ls_weighting_scheme calc
_refine_ls_wR_factor_gt 0.1005
_refine_ls_wR_factor_ref 0.1192
_reflns_number_gt 6152
_reflns_number_total 10549
_reflns_threshold_expression >2sigma(I)
_cod_data_source_file c003214j.txt
_cod_data_source_block sngf3
_cod_depositor_comments
;
The following automatic conversions were performed:

'_symmetry_cell_setting' value 'Monoclinic' changed to 'monoclinic'
according to /home/saulius/struct/CIF-dictionaries/cif_core.dic
dictionary named 'cif_core.dic' version 2.4.2 from 2011-04-26.

Automatic conversion script
Id: cif_fix_values 1891 2012-01-12 08:04:46Z andrius 
;
_cod_original_sg_symbol_H-M P2(1)/n
_cod_database_code 7025765

loop_
_symmetry_equiv_pos_as_xyz
'x, y, z'
'-x+1/2, y+1/2, -z+1/2'
'-x, -y, -z'
'x-1/2, -y-1/2, z-1/2'

loop_
_atom_site_label
_atom_site_type_symbol
_atom_site_fract_x
_atom_site_fract_y
_atom_site_fract_z
_atom_site_U_iso_or_equiv
_atom_site_adp_type
_atom_site_occupancy
_atom_site_symmetry_multiplicity
_atom_site_calc_flag
_atom_site_refinement_flags
Pt1 Pt 0.719514(19) 0.268730(18) 0.722088(17) 0.02418(11) Uani 1 1 d .
C1 C 0.7326(5) 0.1920(4) 0.7969(4) 0.024(2) Uani 1 1 d .
N2 N 0.6789(4) 0.1810(3) 0.8271(3) 0.0229(17) Uani 1 1 d .
C3 C 0.7069(5) 0.1224(4) 0.8757(4) 0.027(2) Uani 1 1 d .
H3A H 0.6794 0.1027 0.9018 0.032 Uiso 1 1 calc R
C4 C 0.7810(5) 0.0990(5) 0.8784(4) 0.031(2) Uani 1 1 d .
H4A H 0.8172 0.0610 0.9084 0.038 Uiso 1 1 calc R
N5 N 0.7958(4) 0.1399(4) 0.8301(4) 0.033(2) Uani 1 1 d .
C6 C 0.5949(4) 0.2177(4) 0.8029(4) 0.025(2) Uani 1 1 d .
H6A H 0.5883 0.2514 0.7642 0.029 Uiso 1 1 calc R
C7 C 0.5321(4) 0.1444(5) 0.7849(4) 0.029(2) Uani 1 1 d .
H7A H 0.5264 0.1208 0.8231 0.035 Uiso 1 1 calc R
H7B H 0.5514 0.0967 0.7649 0.035 Uiso 1 1 calc R
C8 C 0.4491(5) 0.1756(5) 0.7400(5) 0.038(3) Uani 1 1 d .
H8A H 0.4394 0.2355 0.7516 0.045 Uiso 1 1 calc R
H8B H 0.4494 0.1774 0.6971 0.045 Uiso 1 1 calc R
C9 C 0.3796(5) 0.1167(5) 0.7409(5) 0.040(3) Uani 1 1 d .
H9A H 0.3298 0.1323 0.7051 0.048 Uiso 1 1 calc R
H9B H 0.3931 0.0555 0.7350 0.048 Uiso 1 1 calc R
C10 C 0.3620(6) 0.1225(6) 0.8002(5) 0.043(3) Uani 1 1 d .
H10A H 0.3220 0.0769 0.7992 0.051 Uiso 1 1 calc R
H10B H 0.4126 0.1098 0.8361 0.051 Uiso 1 1 calc R
C11 C 0.3299(7) 0.2090(7) 0.8110(5) 0.075(4) Uani 1 1 d .
H11A H 0.2739 0.2156 0.7805 0.090 Uiso 1 1 calc R
H11B H 0.3632 0.2555 0.8025 0.090 Uiso 1 1 calc R
C12 C 0.3290(6) 0.2232(7) 0.8776(5) 0.068(4) Uani 1 1 d .
H12A H 0.2972 0.2762 0.8777 0.082 Uiso 1 1 calc R
H12B H 0.3020 0.1731 0.8889 0.082 Uiso 1 1 calc R
C13 C 0.4145(5) 0.2330(6) 0.9262(5) 0.047(3) Uani 1 1 d .
H13A H 0.4471 0.1821 0.9232 0.056 Uiso 1 1 calc R
H13B H 0.4112 0.2320 0.9683 0.056 Uiso 1 1 calc R
C14 C 0.4591(6) 0.3161(6) 0.9202(5) 0.057(3) Uani 1 1 d .
H14A H 0.4414 0.3647 0.9406 0.068 Uiso 1 1 calc R
H14B H 0.4432 0.3307 0.8754 0.068 Uiso 1 1 calc R
C15 C 0.5519(6) 0.3089(5) 0.9493(5) 0.046(3) Uani 1 1 d .
H15A H 0.5754 0.3678 0.9507 0.055 Uiso 1 1 calc R
H15B H 0.5673 0.2884 0.9929 0.055 Uiso 1 1 calc R
C16 C 0.5896(5) 0.2483(5) 0.9151(5) 0.036(2) Uani 1 1 d .
H16A H 0.5627 0.1908 0.9101 0.043 Uiso 1 1 calc R
H16B H 0.6476 0.2399 0.9410 0.043 Uiso 1 1 calc R
C17 C 0.5829(5) 0.2816(4) 0.8508(4) 0.027(2) Uani 1 1 d .
H17A H 0.6230 0.3291 0.8574 0.033 Uiso 1 1 calc R
H17B H 0.5285 0.3082 0.8311 0.033 Uiso 1 1 calc R
C18 C 0.8699(5) 0.1292(4) 0.8175(4) 0.026(2) Uani 1 1 d .
H18A H 0.8578 0.1509 0.7740 0.031 Uiso 1 1 calc R
C19 C 0.8915(5) 0.0336(5) 0.8173(4) 0.032(2) Uani 1 1 d .
H19A H 0.9105 0.0118 0.8608 0.039 Uiso 1 1 calc R
H19B H 0.8416 0.0010 0.7932 0.039 Uiso 1 1 calc R
C20 C 0.9558(5) 0.0133(5) 0.7903(5) 0.035(2) Uani 1 1 d .
H20A H 1.0001 0.0565 0.8062 0.042 Uiso 1 1 calc R
H20B H 0.9318 0.0195 0.7443 0.042 Uiso 1 1 calc R
C21 C 0.9920(5) -0.0789(5) 0.8064(5) 0.041(3) Uani 1 1 d .
H21A H 0.9475 -0.1212 0.8003 0.050 Uiso 1 1 calc R
H21B H 1.0197 -0.0948 0.7775 0.050 Uiso 1 1 calc R
C22 C 1.0524(5) -0.0853(5) 0.8737(5) 0.036(3) Uani 1 1 d .
H22A H 1.0630 -0.1476 0.8848 0.044 Uiso 1 1 calc R
H22B H 1.0272 -0.0599 0.9018 0.044 Uiso 1 1 calc R
C23 C 1.1334(5) -0.0395(5) 0.8856(5) 0.042(3) Uani 1 1 d .
H23A H 1.1677 -0.0785 0.8713 0.050 Uiso 1 1 calc R
H23B H 1.1228 0.0136 0.8594 0.050 Uiso 1 1 calc R
C24 C 1.1812(5) -0.0136(5) 0.9521(5) 0.044(3) Uani 1 1 d .
H24A H 1.2332 0.0122 0.9539 0.052 Uiso 1 1 calc R
H24B H 1.1941 -0.0669 0.9782 0.052 Uiso 1 1 calc R
C25 C 1.1389(6) 0.0513(5) 0.9809(5) 0.040(3) Uani 1 1 d .
H25A H 1.0860 0.0265 0.9780 0.048 Uiso 1 1 calc R
H25B H 1.1723 0.0585 1.0257 0.048 Uiso 1 1 calc R
C26 C 1.1244(5) 0.1408(5) 0.9498(5) 0.034(3) Uani 1 1 d .
H26A H 1.1763 0.1732 0.9640 0.041 Uiso 1 1 calc R
H26B H 1.1071 0.1328 0.9040 0.041 Uiso 1 1 calc R
C27 C 1.0606(5) 0.1956(5) 0.9634(4) 0.034(2) Uani 1 1 d .
H27A H 1.0729 0.1955 1.0089 0.041 Uiso 1 1 calc R
H27B H 1.0644 0.2565 0.9506 0.041 Uiso 1 1 calc R
C28 C 0.9737(5) 0.1629(5) 0.9298(4) 0.030(2) Uani 1 1 d .
H28A H 0.9382 0.1887 0.9500 0.036 Uiso 1 1 calc R
H28B H 0.9726 0.0989 0.9343 0.036 Uiso 1 1 calc R
C29 C 0.9406(4) 0.1862(5) 0.8607(4) 0.028(2) Uani 1 1 d .
H29A H 0.9858 0.1830 0.8452 0.033 Uiso 1 1 calc R
H29B H 0.9219 0.2475 0.8566 0.033 Uiso 1 1 calc R
C30 C 0.6207(4) 0.1947(5) 0.6674(5) 0.033(2) Uani 1 1 d .
H30A H 0.6139 0.1449 0.6917 0.050 Uiso 1 1 calc R
H30B H 0.6301 0.1737 0.6304 0.050 Uiso 1 1 calc R
H30C H 0.5716 0.2307 0.6544 0.050 Uiso 1 1 calc R
C31 C 0.8135(5) 0.3477(4) 0.7672(4) 0.030(2) Uani 1 1 d .
N32 N 0.8266(4) 0.4003(4) 0.8172(4) 0.0312(19) Uani 1 1 d .
C33 C 0.8978(5) 0.4484(5) 0.8318(5) 0.035(2) Uani 1 1 d .
H33A H 0.9187 0.4892 0.8650 0.042 Uiso 1 1 calc R
C34 C 0.9316(6) 0.4263(5) 0.7901(5) 0.039(3) Uani 1 1 d .
H34A H 0.9808 0.4482 0.7881 0.047 Uiso 1 1 calc R
N35 N 0.8801(4) 0.3652(4) 0.7506(3) 0.0300(18) Uani 1 1 d .
C36 C 0.7722(5) 0.4093(5) 0.8515(5) 0.031(2) Uani 1 1 d .
H36A H 0.7189 0.3837 0.8247 0.037 Uiso 1 1 calc R
C37 C 0.8024(5) 0.3561(5) 0.9132(4) 0.031(2) Uani 1 1 d .
H37A H 0.7605 0.3597 0.9321 0.037 Uiso 1 1 calc R
H37B H 0.8064 0.2942 0.9025 0.037 Uiso 1 1 calc R
C38 C 0.8829(5) 0.3824(5) 0.9624(5) 0.038(2) Uani 1 1 d .
H38A H 0.8886 0.4465 0.9617 0.045 Uiso 1 1 calc R
H38B H 0.9275 0.3562 0.9520 0.045 Uiso 1 1 calc R
C39 C 0.8911(6) 0.3538(7) 1.0284(5) 0.054(3) Uani 1 1 d .
H39A H 0.8738 0.2923 1.0271 0.065 Uiso 1 1 calc R
H39B H 0.9489 0.3573 1.0563 0.065 Uiso 1 1 calc R
C40 C 0.8410(6) 0.4092(7) 1.0551(5) 0.062(3) Uani 1 1 d .
H40A H 0.8367 0.3788 1.0918 0.074 Uiso 1 1 calc R
H40B H 0.7856 0.4147 1.0235 0.074 Uiso 1 1 calc R
C41 C 0.8752(6) 0.5004(7) 1.0752(6) 0.073(4) Uani 1 1 d .
H41A H 0.8954 0.5234 1.0433 0.087 Uiso 1 1 calc R
H41B H 0.9224 0.4953 1.1148 0.087 Uiso 1 1 calc R
C42 C 0.8162(6) 0.5671(7) 1.0844(6) 0.072(4) Uani 1 1 d .
H42A H 0.7989 0.5460 1.1183 0.087 Uiso 1 1 calc R
H42B H 0.8459 0.6224 1.0987 0.087 Uiso 1 1 calc R
C43 C 0.7420(6) 0.5861(6) 1.0286(5) 0.057(3) Uani 1 1 d .
H43A H 0.7059 0.6245 1.0414 0.068 Uiso 1 1 calc R
H43B H 0.7126 0.5309 1.0133 0.068 Uiso 1 1 calc R
C44 C 0.7593(6) 0.6297(6) 0.9749(6) 0.055(3) Uani 1 1 d .
H44A H 0.7658 0.6932 0.9828 0.066 Uiso 1 1 calc R
H44B H 0.8109 0.6067 0.9736 0.066 Uiso 1 1 calc R
C45 C 0.6908(6) 0.6137(5) 0.9112(5) 0.047(3) Uani 1 1 d .
H45A H 0.6969 0.6556 0.8805 0.056 Uiso 1 1 calc R
H45B H 0.6380 0.6255 0.9154 0.056 Uiso 1 1 calc R
C46 C 0.6895(5) 0.5216(5) 0.8861(4) 0.032(2) Uani 1 1 d .
H46A H 0.6944 0.4794 0.9199 0.039 Uiso 1 1 calc R
H46B H 0.6366 0.5115 0.8520 0.039 Uiso 1 1 calc R
C47 C 0.7568(5) 0.5048(5) 0.8617(4) 0.033(2) Uani 1 1 d .
H47A H 0.8076 0.5301 0.8914 0.039 Uiso 1 1 calc R
H47B H 0.7436 0.5359 0.8215 0.039 Uiso 1 1 calc R
C48 C 0.8945(5) 0.3282(4) 0.6965(4) 0.027(2) Uani 1 1 d .
H48A H 0.8450 0.2935 0.6728 0.032 Uiso 1 1 calc R
C49 C 0.8995(5) 0.4011(5) 0.6524(4) 0.030(2) Uani 1 1 d .
H49A H 0.8565 0.4443 0.6488 0.036 Uiso 1 1 calc R
H49B H 0.9524 0.4310 0.6717 0.036 Uiso 1 1 calc R
C50 C 0.8909(5) 0.3723(5) 0.5871(4) 0.029(2) Uani 1 1 d .
H50A H 0.8333 0.3585 0.5631 0.035 Uiso 1 1 calc R
H50B H 0.9227 0.3183 0.5902 0.035 Uiso 1 1 calc R
C51 C 0.9196(5) 0.4413(5) 0.5515(4) 0.032(2) Uani 1 1 d .
H51A H 0.8927 0.4973 0.5532 0.038 Uiso 1 1 calc R
H51B H 0.9020 0.4237 0.5071 0.038 Uiso 1 1 calc R
C52 C 1.0118(5) 0.4556(4) 0.5769(4) 0.030(2) Uani 1 1 d .
H52A H 1.0235 0.5101 0.5588 0.036 Uiso 1 1 calc R
H52B H 1.0304 0.4639 0.6227 0.036 Uiso 1 1 calc R
C53 C 1.0612(5) 0.3825(5) 0.5637(5) 0.042(3) Uani 1 1 d .
H53A H 1.0602 0.3891 0.5206 0.050 Uiso 1 1 calc R
H53B H 1.0353 0.3261 0.5660 0.050 Uiso 1 1 calc R
C54 C 1.1510(5) 0.3805(6) 0.6098(6) 0.051(3) Uani 1 1 d .
H54A H 1.1801 0.3341 0.5966 0.061 Uiso 1 1 calc R
H54B H 1.1769 0.4367 0.6070 0.061 Uiso 1 1 calc R
C55 C 1.1609(6) 0.3649(6) 0.6773(5) 0.052(3) Uani 1 1 d .
H55A H 1.2193 0.3685 0.7034 0.062 Uiso 1 1 calc R
H55B H 1.1329 0.4122 0.6906 0.062 Uiso 1 1 calc R
C56 C 1.1289(5) 0.2795(7) 0.6896(5) 0.055(3) Uani 1 1 d .
H56A H 1.1665 0.2332 0.6871 0.066 Uiso 1 1 calc R
H56B H 1.0760 0.2689 0.6557 0.066 Uiso 1 1 calc R
C57 C 1.1171(6) 0.2697(10) 0.7524(6) 0.098(5) Uani 1 1 d .
H57A H 1.1203 0.2068 0.7625 0.118 Uiso 1 1 calc R
H57B H 1.1640 0.2980 0.7848 0.118 Uiso 1 1 calc R
C58 C 1.0479(5) 0.3017(7) 0.7586(5) 0.070(4) Uani 1 1 d .
H58A H 1.0465 0.3654 0.7517 0.084 Uiso 1 1 calc R
H58B H 1.0526 0.2924 0.8024 0.084 Uiso 1 1 calc R
C59 C 0.9657(4) 0.2639(5) 0.7157(4) 0.035(2) Uani 1 1 d .
H59A H 0.9719 0.2413 0.6774 0.042 Uiso 1 1 calc R
H59B H 0.9521 0.2139 0.7372 0.042 Uiso 1 1 calc R
C60 C 0.6951(5) 0.3411(5) 0.6410(4) 0.035(2) Uani 1 1 d .
H60A H 0.7063 0.3058 0.6096 0.052 Uiso 1 1 calc R
H60B H 0.7296 0.3932 0.6502 0.052 Uiso 1 1 calc R
H60C H 0.6380 0.3587 0.6249 0.052 Uiso 1 1 calc R
O61 O 0.3560(10) 0.5013(8) 0.8102(10) 0.263(14) Uani 1 1 d .
C62 C 0.4511(9) 0.5261(13) 0.8313(10) 0.132(8) Uani 1 1 d .
H62A H 0.4809 0.4800 0.8186 0.159 Uiso 1 1 calc R
H62B H 0.4578 0.5819 0.8121 0.159 Uiso 1 1 calc R
C63 C 0.4785(10) 0.5333(15) 0.8939(13) 0.144(10) Uani 1 1 d .
H63A H 0.4808 0.4736 0.9108 0.172 Uiso 1 1 calc R
H63B H 0.5351 0.5544 0.9075 0.172 Uiso 1 1 calc R
O64 O 0.4479(16) 0.5733(14) 0.9169(11) 0.307(18) Uani 1 1 d .
C65 C 0.3623(10) 0.5613(11) 0.8936(9) 0.114(6) Uani 1 1 d .
H65A H 0.3500 0.5051 0.9093 0.137 Uiso 1 1 calc R
H65B H 0.3376 0.6082 0.9103 0.137 Uiso 1 1 calc R
C66 C 0.3272(8) 0.5618(10) 0.8291(10) 0.114(8) Uani 1 1 d .
H66A H 0.2677 0.5551 0.8156 0.137 Uiso 1 1 calc R
H66B H 0.3389 0.6175 0.8124 0.137 Uiso 1 1 calc R

loop_
_atom_site_aniso_label
_atom_site_aniso_U_11
_atom_site_aniso_U_22
_atom_site_aniso_U_33
_atom_site_aniso_U_23
_atom_site_aniso_U_13
_atom_site_aniso_U_12
Pt1 0.02774(19) 0.02243(17) 0.0219(2) 0.00087(17) 0.00853(15) -0.00130(15)
C1 0.033(5) 0.019(4) 0.024(6) 0.006(4) 0.014(4) 0.004(4)
N2 0.027(4) 0.019(3) 0.020(5) 0.004(3) 0.005(3) -0.001(3)
C3 0.037(5) 0.022(4) 0.025(6) 0.003(4) 0.016(5) 0.000(4)
C4 0.035(5) 0.035(5) 0.026(6) 0.001(4) 0.014(5) 0.002(4)
N5 0.023(4) 0.027(4) 0.047(6) 0.017(4) 0.009(4) 0.005(3)
C6 0.025(4) 0.027(4) 0.021(5) 0.007(4) 0.007(4) 0.005(3)
C7 0.022(4) 0.039(5) 0.030(6) 0.002(4) 0.014(4) -0.005(4)
C8 0.033(5) 0.046(5) 0.028(6) 0.004(4) 0.004(5) -0.007(4)
C9 0.029(5) 0.052(6) 0.041(7) -0.007(5) 0.016(5) -0.005(4)
C10 0.041(6) 0.056(6) 0.033(7) -0.006(5) 0.017(5) -0.013(5)
C11 0.070(8) 0.117(9) 0.031(8) 0.000(7) 0.008(6) 0.050(7)
C12 0.055(7) 0.115(9) 0.035(8) 0.004(7) 0.016(6) 0.040(6)
C13 0.045(6) 0.073(6) 0.024(6) 0.011(5) 0.015(5) 0.026(5)
C14 0.087(8) 0.048(6) 0.061(9) 0.018(6) 0.058(7) 0.028(6)
C15 0.079(8) 0.039(5) 0.030(7) 0.007(5) 0.032(6) 0.008(5)
C16 0.036(5) 0.034(5) 0.038(7) 0.002(4) 0.015(5) 0.001(4)
C17 0.022(4) 0.019(4) 0.042(7) 0.005(4) 0.012(4) 0.003(3)
C18 0.031(5) 0.026(4) 0.017(5) 0.001(4) 0.005(4) -0.007(4)
C19 0.030(5) 0.041(5) 0.017(6) -0.001(4) -0.001(5) -0.004(4)
C20 0.030(5) 0.045(5) 0.025(6) 0.000(4) 0.006(5) 0.005(4)
C21 0.040(6) 0.040(5) 0.043(7) -0.013(5) 0.014(5) 0.004(4)
C22 0.044(6) 0.025(4) 0.042(7) 0.004(4) 0.017(5) 0.004(4)
C23 0.026(5) 0.041(5) 0.051(8) -0.005(5) 0.006(5) 0.008(4)
C24 0.040(6) 0.047(6) 0.036(7) -0.001(5) 0.004(5) 0.003(4)
C25 0.050(6) 0.038(5) 0.030(7) 0.001(4) 0.011(5) 0.010(4)
C26 0.026(5) 0.036(5) 0.034(7) -0.004(4) 0.003(5) -0.009(4)
C27 0.036(5) 0.032(4) 0.023(6) -0.005(4) -0.001(5) -0.001(4)
C28 0.034(5) 0.035(5) 0.022(6) 0.005(4) 0.010(5) -0.001(4)
C29 0.022(4) 0.036(5) 0.028(6) 0.005(4) 0.012(4) 0.002(4)
C30 0.029(5) 0.032(4) 0.039(7) 0.008(4) 0.013(5) 0.016(4)
C31 0.048(6) 0.019(4) 0.018(6) 0.000(4) 0.008(5) -0.001(4)
N32 0.040(5) 0.025(4) 0.030(5) -0.007(3) 0.014(4) -0.025(3)
C33 0.053(6) 0.034(5) 0.030(6) -0.015(4) 0.030(5) -0.020(4)
C34 0.052(6) 0.033(5) 0.027(6) -0.009(4) 0.010(5) -0.025(4)
N35 0.044(5) 0.031(4) 0.020(5) -0.011(3) 0.017(4) -0.016(3)
C36 0.032(5) 0.027(5) 0.029(6) 0.000(4) 0.006(5) -0.008(4)
C37 0.039(5) 0.029(4) 0.030(6) -0.001(4) 0.018(5) 0.000(4)
C38 0.039(6) 0.046(5) 0.029(7) -0.001(5) 0.014(5) 0.006(4)
C39 0.041(6) 0.085(7) 0.029(7) 0.017(6) 0.005(6) 0.010(5)
C40 0.037(6) 0.123(9) 0.025(7) 0.003(7) 0.011(5) 0.000(6)
C41 0.031(6) 0.135(10) 0.043(9) -0.041(8) 0.003(6) -0.016(7)
C42 0.054(7) 0.114(9) 0.050(9) -0.040(7) 0.021(7) -0.010(7)
C43 0.039(6) 0.082(7) 0.049(8) -0.036(6) 0.015(6) -0.014(5)
C44 0.068(7) 0.045(6) 0.064(9) -0.039(6) 0.037(7) -0.035(5)
C45 0.072(7) 0.030(5) 0.050(8) -0.003(5) 0.036(6) 0.002(5)
C46 0.040(5) 0.031(5) 0.025(6) 0.003(4) 0.009(5) -0.002(4)
C47 0.043(6) 0.033(5) 0.020(6) 0.000(4) 0.009(5) -0.007(4)
C48 0.034(5) 0.024(4) 0.023(6) -0.003(4) 0.011(4) -0.009(4)
C49 0.037(5) 0.032(5) 0.030(6) 0.000(4) 0.021(5) 0.000(4)
C50 0.027(5) 0.039(5) 0.025(6) -0.007(4) 0.014(4) -0.006(4)
C51 0.038(5) 0.034(5) 0.025(6) 0.003(4) 0.012(5) 0.000(4)
C52 0.038(5) 0.026(4) 0.029(6) 0.001(4) 0.018(5) -0.009(4)
C53 0.025(5) 0.049(5) 0.046(8) 0.008(5) 0.006(5) 0.003(4)
C54 0.037(6) 0.049(6) 0.065(9) 0.010(6) 0.018(6) -0.001(5)
C55 0.040(6) 0.053(6) 0.042(8) -0.013(5) -0.009(6) 0.002(5)
C56 0.023(5) 0.112(9) 0.025(7) -0.007(6) 0.003(5) -0.013(5)
C57 0.031(6) 0.224(15) 0.032(8) -0.018(10) 0.000(6) 0.003(8)
C58 0.029(6) 0.152(10) 0.024(7) -0.029(7) 0.005(5) -0.011(6)
C59 0.029(5) 0.050(5) 0.026(6) -0.006(5) 0.008(4) -0.001(4)
C60 0.050(6) 0.027(4) 0.029(6) 0.001(4) 0.016(5) 0.001(4)
O61 0.195(16) 0.162(12) 0.28(3) -0.047(13) -0.095(15) 0.091(11)
C62 0.072(12) 0.25(2) 0.099(17) 0.071(16) 0.064(11) 0.069(12)
C63 0.071(12) 0.20(2) 0.15(3) 0.067(19) 0.038(15) -0.056(13)
O64 0.34(3) 0.35(2) 0.20(2) -0.065(18) 0.052(19) 0.23(2)
C65 0.087(12) 0.195(17) 0.090(16) 0.058(13) 0.067(11) 0.070(12)
C66 0.044(9) 0.121(13) 0.13(2) 0.042(13) -0.019(11) 0.001(8)

loop_
_atom_type_symbol
_atom_type_description
_atom_type_scat_dispersion_real
_atom_type_scat_dispersion_imag
_atom_type_scat_source
C C 0.0033 0.0016 'International Tables Vol C Tables 4.2.6.8 and 6.1.1.4'
H H 0.0000 0.0000 'International Tables Vol C Tables 4.2.6.8 and 6.1.1.4'
N N 0.0061 0.0033 'International Tables Vol C Tables 4.2.6.8 and 6.1.1.4'
O O 0.0106 0.0060 'International Tables Vol C Tables 4.2.6.8 and 6.1.1.4'
Pt Pt -1.7033 8.3905 'International Tables Vol C Tables 4.2.6.8 and 6.1.1.4'

loop_
_geom_angle_atom_site_label_1
_geom_angle_atom_site_label_2
_geom_angle_atom_site_label_3
_geom_angle
C1 Pt1 C31 95.5(3)
C1 Pt1 C60 174.3(3)
C31 Pt1 C60 90.1(3)
C1 Pt1 C30 90.3(3)
C31 Pt1 C30 174.2(4)
C60 Pt1 C30 84.1(3)
N2 C1 N5 102.8(7)
N2 C1 Pt1 127.9(5)
N5 C1 Pt1 129.3(7)
C1 N2 C3 112.3(6)
C1 N2 C6 122.8(7)
C3 N2 C6 124.2(7)
C4 C3 N2 105.5(8)
C4 C3 H3A 127.2
N2 C3 H3A 127.2
C3 C4 N5 108.1(8)
C3 C4 H4A 125.9
N5 C4 H4A 125.9
C1 N5 C4 111.1(8)
C1 N5 C18 124.9(8)
C4 N5 C18 124.0(7)
N2 C6 C7 110.5(5)
N2 C6 C17 110.5(6)
C7 C6 C17 112.5(7)
N2 C6 H6A 107.7
C7 C6 H6A 107.7
C17 C6 H6A 107.7
C6 C7 C8 112.1(6)
C6 C7 H7A 109.2
C8 C7 H7A 109.2
C6 C7 H7B 109.2
C8 C7 H7B 109.2
H7A C7 H7B 107.9
C9 C8 C7 112.6(7)
C9 C8 H8A 109.1
C7 C8 H8A 109.1
C9 C8 H8B 109.1
C7 C8 H8B 109.1
H8A C8 H8B 107.8
C10 C9 C8 114.1(8)
C10 C9 H9A 108.7
C8 C9 H9A 108.7
C10 C9 H9B 108.7
C8 C9 H9B 108.7
H9A C9 H9B 107.6
C11 C10 C9 114.7(9)
C11 C10 H10A 108.6
C9 C10 H10A 108.6
C11 C10 H10B 108.6
C9 C10 H10B 108.6
H10A C10 H10B 107.6
C10 C11 C12 115.4(9)
C10 C11 H11A 108.4
C12 C11 H11A 108.4
C10 C11 H11B 108.4
C12 C11 H11B 108.4
H11A C11 H11B 107.5
C13 C12 C11 111.9(10)
C13 C12 H12A 109.2
C11 C12 H12A 109.2
C13 C12 H12B 109.2
C11 C12 H12B 109.2
H12A C12 H12B 107.9
C12 C13 C14 114.9(8)
C12 C13 H13A 108.5
C14 C13 H13A 108.5
C12 C13 H13B 108.5
C14 C13 H13B 108.5
H13A C13 H13B 107.5
C13 C14 C15 114.0(7)
C13 C14 H14A 108.8
C15 C14 H14A 108.8
C13 C14 H14B 108.8
C15 C14 H14B 108.8
H14A C14 H14B 107.7
C16 C15 C14 114.9(8)
C16 C15 H15A 108.5
C14 C15 H15A 108.5
C16 C15 H15B 108.5
C14 C15 H15B 108.5
H15A C15 H15B 107.5
C15 C16 C17 113.7(7)
C15 C16 H16A 108.8
C17 C16 H16A 108.8
C15 C16 H16B 108.8
C17 C16 H16B 108.8
H16A C16 H16B 107.7
C16 C17 C6 119.6(6)
C16 C17 H17A 107.4
C6 C17 H17A 107.4
C16 C17 H17B 107.4
C6 C17 H17B 107.4
H17A C17 H17B 106.9
N5 C18 C19 110.9(7)
N5 C18 C29 112.6(7)
C19 C18 C29 113.7(6)
N5 C18 H18A 106.4
C19 C18 H18A 106.4
C29 C18 H18A 106.4
C20 C19 C18 115.3(7)
C20 C19 H19A 108.4
C18 C19 H19A 108.4
C20 C19 H19B 108.4
C18 C19 H19B 108.4
H19A C19 H19B 107.5
C19 C20 C21 113.5(8)
C19 C20 H20A 108.9
C21 C20 H20A 108.9
C19 C20 H20B 108.9
C21 C20 H20B 108.9
H20A C20 H20B 107.7
C22 C21 C20 112.2(7)
C22 C21 H21A 109.2
C20 C21 H21A 109.2
C22 C21 H21B 109.2
C20 C21 H21B 109.2
H21A C21 H21B 107.9
C21 C22 C23 114.6(8)
C21 C22 H22A 108.6
C23 C22 H22A 108.6
C21 C22 H22B 108.6
C23 C22 H22B 108.6
H22A C22 H22B 107.6
C24 C23 C22 116.4(10)
C24 C23 H23A 108.2
C22 C23 H23A 108.2
C24 C23 H23B 108.2
C22 C23 H23B 108.2
H23A C23 H23B 107.3
C23 C24 C25 115.3(7)
C23 C24 H24A 108.4
C25 C24 H24A 108.4
C23 C24 H24B 108.4
C25 C24 H24B 108.4
H24A C24 H24B 107.5
C26 C25 C24 114.0(9)
C26 C25 H25A 108.8
C24 C25 H25A 108.7
C26 C25 H25B 108.7
C24 C25 H25B 108.7
H25A C25 H25B 107.6
C27 C26 C25 114.2(8)
C27 C26 H26A 108.7
C25 C26 H26A 108.7
C27 C26 H26B 108.7
C25 C26 H26B 108.7
H26A C26 H26B 107.6
C28 C27 C26 113.5(7)
C28 C27 H27A 108.9
C26 C27 H27A 108.9
C28 C27 H27B 108.9
C26 C27 H27B 108.9
H27A C27 H27B 107.7
C27 C28 C29 112.5(8)
C27 C28 H28A 109.1
C29 C28 H28A 109.1
C27 C28 H28B 109.1
C29 C28 H28B 109.1
H28A C28 H28B 107.8
C28 C29 C18 116.7(7)
C28 C29 H29A 108.1
C18 C29 H29A 108.1
C28 C29 H29B 108.1
C18 C29 H29B 108.1
H29A C29 H29B 107.3
Pt1 C30 H30A 109.5
Pt1 C30 H30B 109.5
H30A C30 H30B 109.5
Pt1 C30 H30C 109.5
H30A C30 H30C 109.5
H30B C30 H30C 109.5
N32 C31 N35 102.6(7)
N32 C31 Pt1 130.5(7)
N35 C31 Pt1 126.8(7)
C31 N32 C33 112.4(8)
C31 N32 C36 125.0(7)
C33 N32 C36 122.6(7)
C34 C33 N32 107.1(8)
C34 C33 H33A 126.5
N32 C33 H33A 126.5
C33 C34 N35 106.3(9)
C33 C34 H34A 126.8
N35 C34 H34A 126.8
C31 N35 C34 111.7(8)
C31 N35 C48 125.6(7)
C34 N35 C48 122.6(8)
N32 C36 C47 111.3(7)
N32 C36 C37 111.7(7)
C47 C36 C37 112.8(8)
N32 C36 H36A 106.9
C47 C36 H36A 106.9
C37 C36 H36A 106.9
C38 C37 C36 117.3(7)
C38 C37 H37A 108.0
C36 C37 H37A 108.0
C38 C37 H37B 108.0
C36 C37 H37B 108.0
H37A C37 H37B 107.2
C37 C38 C39 112.7(8)
C37 C38 H38A 109.1
C39 C38 H38A 109.1
C37 C38 H38B 109.1
C39 C38 H38B 109.1
H38A C38 H38B 107.8
C40 C39 C38 112.6(8)
C40 C39 H39A 109.1
C38 C39 H39A 109.1
C40 C39 H39B 109.1
C38 C39 H39B 109.1
H39A C39 H39B 107.8
C39 C40 C41 114.3(10)
C39 C40 H40A 108.7
C41 C40 H40A 108.7
C39 C40 H40B 108.7
C41 C40 H40B 108.7
H40A C40 H40B 107.6
C40 C41 C42 116.0(9)
C40 C41 H41A 108.3
C42 C41 H41A 108.3
C40 C41 H41B 108.3
C42 C41 H41B 108.3
H41A C41 H41B 107.4
C43 C42 C41 116.3(10)
C43 C42 H42A 108.2
C41 C42 H42A 108.2
C43 C42 H42B 108.2
C41 C42 H42B 108.2
H42A C42 H42B 107.4
C42 C43 C44 114.0(10)
C42 C43 H43A 108.8
C44 C43 H43A 108.8
C42 C43 H43B 108.8
C44 C43 H43B 108.8
H43A C43 H43B 107.7
C45 C44 C43 112.2(8)
C45 C44 H44A 109.2
C43 C44 H44A 109.2
C45 C44 H44B 109.2
C43 C44 H44B 109.2
H44A C44 H44B 107.9
C44 C45 C46 113.9(7)
C44 C45 H45A 108.8
C46 C45 H45A 108.8
C44 C45 H45B 108.8
C46 C45 H45B 108.8
H45A C45 H45B 107.7
C47 C46 C45 113.2(7)
C47 C46 H46A 108.9
C45 C46 H46A 108.9
C47 C46 H46B 108.9
C45 C46 H46B 108.9
H46A C46 H46B 107.7
C46 C47 C36 115.5(7)
C46 C47 H47A 108.4
C36 C47 H47A 108.4
C46 C47 H47B 108.4
C36 C47 H47B 108.4
H47A C47 H47B 107.5
N35 C48 C59 112.5(7)
N35 C48 C49 110.3(6)
C59 C48 C49 114.7(8)
N35 C48 H48A 106.2
C59 C48 H48A 106.2
C49 C48 H48A 106.2
C50 C49 C48 115.6(6)
C50 C49 H49A 108.4
C48 C49 H49A 108.4
C50 C49 H49B 108.4
C48 C49 H49B 108.4
H49A C49 H49B 107.4
C49 C50 C51 113.2(6)
C49 C50 H50A 108.9
C51 C50 H50A 108.9
C49 C50 H50B 108.9
C51 C50 H50B 108.9
H50A C50 H50B 107.8
C50 C51 C52 114.1(7)
C50 C51 H51A 108.7
C52 C51 H51A 108.7
C50 C51 H51B 108.7
C52 C51 H51B 108.7
H51A C51 H51B 107.6
C53 C52 C51 115.3(6)
C53 C52 H52A 108.4
C51 C52 H52A 108.4
C53 C52 H52B 108.4
C51 C52 H52B 108.4
H52A C52 H52B 107.5
C52 C53 C54 113.4(8)
C52 C53 H53A 108.9
C54 C53 H53A 108.9
C52 C53 H53B 108.9
C54 C53 H53B 108.9
H53A C53 H53B 107.7
C55 C54 C53 114.1(9)
C55 C54 H54A 108.7
C53 C54 H54A 108.7
C55 C54 H54B 108.7
C53 C54 H54B 108.7
H54A C54 H54B 107.6
C56 C55 C54 115.0(8)
C56 C55 H55A 108.5
C54 C55 H55A 108.5
C56 C55 H55B 108.5
C54 C55 H55B 108.5
H55A C55 H55B 107.5
C55 C56 C57 117.0(10)
C55 C56 H56A 108.0
C57 C56 H56A 108.0
C55 C56 H56B 108.0
C57 C56 H56B 108.0
H56A C56 H56B 107.3
C58 C57 C56 119.6(10)
C58 C57 H57A 107.4
C56 C57 H57A 107.4
C58 C57 H57B 107.4
C56 C57 H57B 107.4
H57A C57 H57B 107.0
C57 C58 C59 117.9(10)
C57 C58 H58A 107.8
C59 C58 H58A 107.8
C57 C58 H58B 107.8
C59 C58 H58B 107.8
H58A C58 H58B 107.2
C48 C59 C58 115.2(7)
C48 C59 H59A 108.5
C58 C59 H59A 108.5
C48 C59 H59B 108.5
C58 C59 H59B 108.5
H59A C59 H59B 107.5
Pt1 C60 H60A 109.5
Pt1 C60 H60B 109.5
H60A C60 H60B 109.5
Pt1 C60 H60C 109.5
H60A C60 H60C 109.5
H60B C60 H60C 109.5
C66 O61 C62 103.9(14)
C63 C62 O61 105.6(16)
C63 C62 H62A 110.7
O61 C62 H62A 110.6
C63 C62 H62B 110.5
O61 C62 H62B 110.6
H62A C62 H62B 108.7
O64 C63 C62 121(3)
O64 C63 H63A 106.9
C62 C63 H63A 106.9
O64 C63 H63B 107.1
C62 C63 H63B 106.9
H63A C63 H63B 106.7
C63 O64 C65 114(3)
C66 C65 O64 113.7(18)
C66 C65 H65A 108.8
O64 C65 H65A 108.8
C66 C65 H65B 108.9
O64 C65 H65B 108.8
H65A C65 H65B 107.7
O61 C66 C65 107.2(15)
O61 C66 H66A 110.3
C65 C66 H66A 110.2
O61 C66 H66B 110.3
C65 C66 H66B 110.2
H66A C66 H66B 108.5

loop_
_geom_bond_atom_site_label_1
_geom_bond_atom_site_label_2
_geom_bond_distance
Pt1 C1 2.027(8)
Pt1 C31 2.013(8)
Pt1 C60 2.077(9)
Pt1 C30 2.080(7)
C1 N2 1.378(11)
C1 N5 1.361(9)
N2 C3 1.378(10)
N2 C6 1.495(9)
C3 C4 1.341(11)
C3 H3A 0.9500
C4 N5 1.382(12)
C4 H4A 0.9500
N5 C18 1.453(11)
C6 C7 1.530(9)
C6 C17 1.547(12)
C6 H6A 1.0000
C7 C8 1.532(10)
C7 H7A 0.9900
C7 H7B 0.9900
C8 C9 1.534(11)
C8 H8A 0.9900
C8 H8B 0.9900
C9 C10 1.510(15)
C9 H9A 0.9900
C9 H9B 0.9900
C10 C11 1.499(12)
C10 H10A 0.9900
C10 H10B 0.9900
C11 C12 1.552(16)
C11 H11A 0.9900
C11 H11B 0.9900
C12 C13 1.526(12)
C12 H12A 0.9900
C12 H12B 0.9900
C13 C14 1.533(12)
C13 H13A 0.9900
C13 H13B 0.9900
C14 C15 1.536(12)
C14 H14A 0.9900
C14 H14B 0.9900
C15 C16 1.521(13)
C15 H15A 0.9900
C15 H15B 0.9900
C16 C17 1.529(13)
C16 H16A 0.9900
C16 H16B 0.9900
C17 H17A 0.9900
C17 H17B 0.9900
C18 C19 1.518(10)
C18 C29 1.552(10)
C18 H18A 1.0000
C19 C20 1.516(13)
C19 H19A 0.9900
C19 H19B 0.9900
C20 C21 1.542(10)
C20 H20A 0.9900
C20 H20B 0.9900
C21 C22 1.529(12)
C21 H21A 0.9900
C21 H21B 0.9900
C22 C23 1.530(11)
C22 H22A 0.9900
C22 H22B 0.9900
C23 C24 1.507(13)
C23 H23A 0.9900
C23 H23B 0.9900
C24 C25 1.535(13)
C24 H24A 0.9900
C24 H24B 0.9900
C25 C26 1.527(11)
C25 H25A 0.9900
C25 H25B 0.9900
C26 C27 1.529(12)
C26 H26A 0.9900
C26 H26B 0.9900
C27 C28 1.533(10)
C27 H27A 0.9900
C27 H27B 0.9900
C28 C29 1.522(11)
C28 H28A 0.9900
C28 H28B 0.9900
C29 H29A 0.9900
C29 H29B 0.9900
C30 H30A 0.9800
C30 H30B 0.9800
C30 H30C 0.9800
C31 N32 1.355(11)
C31 N35 1.393(11)
N32 C33 1.393(10)
N32 C36 1.459(12)
C33 C34 1.346(14)
C33 H33A 0.9500
C34 N35 1.391(9)
C34 H34A 0.9500
N35 C48 1.472(12)
C36 C47 1.525(10)
C36 C37 1.552(12)
C36 H36A 1.0000
C37 C38 1.516(10)
C37 H37A 0.9900
C37 H37B 0.9900
C38 C39 1.536(14)
C38 H38A 0.9900
C38 H38B 0.9900
C39 C40 1.513(15)
C39 H39A 0.9900
C39 H39B 0.9900
C40 C41 1.528(12)
C40 H40A 0.9900
C40 H40B 0.9900
C41 C42 1.532(14)
C41 H41A 0.9900
C41 H41B 0.9900
C42 C43 1.493(13)
C42 H42A 0.9900
C42 H42B 0.9900
C43 C44 1.530(16)
C43 H43A 0.9900
C43 H43B 0.9900
C44 C45 1.542(13)
C44 H44A 0.9900
C44 H44B 0.9900
C45 C46 1.525(10)
C45 H45A 0.9900
C45 H45B 0.9900
C46 C47 1.514(13)
C46 H46A 0.9900
C46 H46B 0.9900
C47 H47A 0.9900
C47 H47B 0.9900
C48 C59 1.534(10)
C48 C49 1.535(11)
C48 H48A 1.0000
C49 C50 1.519(13)
C49 H49A 0.9900
C49 H49B 0.9900
C50 C51 1.535(12)
C50 H50A 0.9900
C50 H50B 0.9900
C51 C52 1.537(10)
C51 H51A 0.9900
C51 H51B 0.9900
C52 C53 1.520(11)
C52 H52A 0.9900
C52 H52B 0.9900
C53 C54 1.557(10)
C53 H53A 0.9900
C53 H53B 0.9900
C54 C55 1.516(16)
C54 H54A 0.9900
C54 H54B 0.9900
C55 C56 1.495(13)
C55 H55A 0.9900
C55 H55B 0.9900
C56 C57 1.541(17)
C56 H56A 0.9900
C56 H56B 0.9900
C57 C58 1.376(15)
C57 H57A 0.9900
C57 H57B 0.9900
C58 C59 1.542(10)
C58 H58A 0.9900
C58 H58B 0.9900
C59 H59A 0.9900
C59 H59B 0.9900
C60 H60A 0.9800
C60 H60B 0.9800
C60 H60C 0.9800
O61 C66 1.21(2)
O61 C62 1.62(2)
C62 C63 1.34(3)
C62 H62A 0.9900
C62 H62B 0.9900
C63 O64 1.08(3)
C63 H63A 0.9900
C63 H63B 0.9900
O64 C65 1.42(3)
C65 C66 1.38(2)
C65 H65A 0.9900
C65 H65B 0.9900
C66 H66A 0.9900
C66 H66B 0.9900

loop_
_geom_torsion_atom_site_label_1
_geom_torsion_atom_site_label_2
_geom_torsion_atom_site_label_3
_geom_torsion_atom_site_label_4
_geom_torsion
C31 Pt1 C1 N2 116.2(7)
C30 Pt1 C1 N2 -63.8(7)
C31 Pt1 C1 N5 -62.8(7)
C30 Pt1 C1 N5 117.1(7)
N5 C1 N2 C3 -1.9(8)
Pt1 C1 N2 C3 178.9(5)
N5 C1 N2 C6 -172.6(6)
Pt1 C1 N2 C6 8.1(10)
C1 N2 C3 C4 3.0(9)
C6 N2 C3 C4 173.6(7)
N2 C3 C4 N5 -2.8(9)
N2 C1 N5 C4 0.0(9)
Pt1 C1 N5 C4 179.2(6)
N2 C1 N5 C18 -179.0(7)
Pt1 C1 N5 C18 0.2(11)
C3 C4 N5 C1 1.8(10)
C3 C4 N5 C18 -179.1(7)
C1 N2 C6 C7 114.9(8)
C3 N2 C6 C7 -54.7(10)
C1 N2 C6 C17 -119.8(8)
C3 N2 C6 C17 70.5(8)
N2 C6 C7 C8 -160.2(8)
C17 C6 C7 C8 75.7(10)
C6 C7 C8 C9 -158.2(8)
C7 C8 C9 C10 70.4(11)
C8 C9 C10 C11 66.1(11)
C9 C10 C11 C12 -167.4(9)
C10 C11 C12 C13 70.1(14)
C11 C12 C13 C14 67.7(12)
C12 C13 C14 C15 -156.2(9)
C13 C14 C15 C16 69.1(12)
C14 C15 C16 C17 68.4(10)
C15 C16 C17 C6 -162.3(7)
N2 C6 C17 C16 -62.6(9)
C7 C6 C17 C16 61.6(9)
C1 N5 C18 C19 -132.7(8)
C4 N5 C18 C19 48.4(10)
C1 N5 C18 C29 98.6(9)
C4 N5 C18 C29 -80.3(9)
N5 C18 C19 C20 166.5(7)
C29 C18 C19 C20 -65.4(10)
C18 C19 C20 C21 164.8(6)
C19 C20 C21 C22 -76.5(10)
C20 C21 C22 C23 -72.4(10)
C21 C22 C23 C24 157.3(7)
C22 C23 C24 C25 -61.3(10)
C23 C24 C25 C26 -65.0(11)
C24 C25 C26 C27 161.9(7)
C25 C26 C27 C28 -72.3(10)
C26 C27 C28 C29 -76.0(9)
C27 C28 C29 C18 157.3(7)
N5 C18 C29 C28 66.9(9)
C19 C18 C29 C28 -60.3(11)
C1 Pt1 C31 N32 -60.9(8)
C60 Pt1 C31 N32 118.0(8)
C1 Pt1 C31 N35 123.6(7)
C60 Pt1 C31 N35 -57.4(7)
N35 C31 N32 C33 -0.2(9)
Pt1 C31 N32 C33 -176.5(6)
N35 C31 N32 C36 177.8(7)
Pt1 C31 N32 C36 1.5(12)
C31 N32 C33 C34 0.0(10)
C36 N32 C33 C34 -178.1(8)
N32 C33 C34 N35 0.2(10)
N32 C31 N35 C34 0.3(9)
Pt1 C31 N35 C34 176.8(5)
N32 C31 N35 C48 -176.9(7)
Pt1 C31 N35 C48 -0.4(11)
C33 C34 N35 C31 -0.3(10)
C33 C34 N35 C48 177.0(8)
C31 N32 C36 C47 -131.9(8)
C33 N32 C36 C47 45.9(10)
C31 N32 C36 C37 101.0(9)
C33 N32 C36 C37 -81.2(9)
N32 C36 C37 C38 63.6(10)
C47 C36 C37 C38 -62.7(11)
C36 C37 C38 C39 156.7(8)
C37 C38 C39 C40 -74.6(10)
C38 C39 C40 C41 -73.6(12)
C39 C40 C41 C42 162.9(10)
C40 C41 C42 C43 -60.1(16)
C41 C42 C43 C44 -64.9(13)
C42 C43 C44 C45 155.9(8)
C43 C44 C45 C46 -74.1(12)
C44 C45 C46 C47 -74.0(11)
C45 C46 C47 C36 165.0(7)
N32 C36 C47 C46 169.2(7)
C37 C36 C47 C46 -64.3(9)
C31 N35 C48 C59 -110.6(9)
C34 N35 C48 C59 72.5(9)
C31 N35 C48 C49 119.8(8)
C34 N35 C48 C49 -57.0(10)
N35 C48 C49 C50 -163.8(7)
C59 C48 C49 C50 67.9(9)
C48 C49 C50 C51 -163.9(7)
C49 C50 C51 C52 70.0(10)
C50 C51 C52 C53 72.3(11)
C51 C52 C53 C54 -157.5(8)
C52 C53 C54 C55 62.3(10)
C53 C54 C55 C56 61.9(11)
C54 C55 C56 C57 -164.7(9)
C55 C56 C57 C58 82.3(14)
C56 C57 C58 C59 60.8(18)
N35 C48 C59 C58 -58.5(11)
C49 C48 C59 C58 68.7(11)
C57 C58 C59 C48 -147.1(12)
C66 O61 C62 C63 59(2)
O61 C62 C63 O64 -51(3)
C62 C63 O64 C65 46(4)
C63 O64 C65 C66 -47(3)
C62 O61 C66 C65 -64(2)
O64 C65 C66 O61 62(2)
